data_4088313
loop_
_publ_author_name
'Lastovickova, Dominika N.'
'Bielawski, Christopher W.'

_publ_section_title
;
 Diamidocarbene Induced B--H Activation: A New Class of Initiator-Free
 Olefin Hydroboration Reagents
;
_journal_issue 5
_journal_name_full Organometallics
_journal_page_first 706
_journal_paper_doi 10.1021/acs.organomet.5b00997
_journal_volume 35
_journal_year 2016
_chemical_formula_moiety 'C27 H31 B1 Cl3 N2 O2'
_chemical_formula_sum 'C27 H31 B Cl3 N2 O2'
_chemical_formula_weight 532.70
_chemical_name_common DAC-BCl3
_space_group_crystal_system triclinic
_space_group_IT_number 2
_space_group_name_Hall '-P 1'
_space_group_name_H-M_alt 'P -1'
_atom_sites_solution_hydrogens geom
_audit_creation_method SHELXL-2014
_cell_angle_alpha 102.578(10)
_cell_angle_beta 108.45(2)
_cell_angle_gamma 97.337(9)
_cell_formula_units_Z 2
_cell_length_a 9.518(4)
_cell_length_b 10.870(4)
_cell_length_c 14.271(5)
_cell_measurement_temperature 150(2)
_cell_volume 1335.8(9)
_computing_cell_refinement 'CrystalClear (Rigaku Inc., 2008)'
_computing_data_collection 'CrystalClear (Rigaku Inc., 2008)'
_computing_data_reduction 'CrystalClear (Rigaku Inc., 2008)'
_computing_structure_refinement 'SHELXL-2014 (Sheldrick, 2014)'
_diffrn_ambient_temperature 150(2)
_diffrn_measured_fraction_theta_full 0.967
_diffrn_measured_fraction_theta_max 0.998
_diffrn_measurement_device_type 'Rigaku SCX-Mini with Mercury 2+ CCD'
_diffrn_measurement_method 'omega scans'
_diffrn_radiation_type MoK\a
_diffrn_radiation_wavelength 0.71075
_diffrn_reflns_av_R_equivalents 0.0804
_diffrn_reflns_av_unetI/netI 0.0661
_diffrn_reflns_Laue_measured_fraction_full 0.967
_diffrn_reflns_Laue_measured_fraction_max 0.998
_diffrn_reflns_limit_h_max 11
_diffrn_reflns_limit_h_min -11
_diffrn_reflns_limit_k_max 12
_diffrn_reflns_limit_k_min -12
_diffrn_reflns_limit_l_max 16
_diffrn_reflns_limit_l_min -16
_diffrn_reflns_number 18988
_diffrn_reflns_point_group_measured_fraction_full 0.967
_diffrn_reflns_point_group_measured_fraction_max 0.998
_diffrn_reflns_theta_full 25.242
_diffrn_reflns_theta_max 25.000
_diffrn_reflns_theta_min 3.051
_exptl_absorpt_coefficient_mu 0.371
_exptl_absorpt_correction_T_max 1.0000
_exptl_absorpt_correction_T_min 0.7095
_exptl_absorpt_correction_type multi-scan
_exptl_absorpt_process_details
;
Abscor.  T. Higashi (2001). The Rigaku Corporation, Tokyo, Japan.
;
_exptl_crystal_colour yellow
_exptl_crystal_density_diffrn 1.324
_exptl_crystal_description block
_exptl_crystal_F_000 558
_exptl_crystal_size_max 0.20
_exptl_crystal_size_mid 0.20
_exptl_crystal_size_min 0.20
_refine_diff_density_max 0.289
_refine_diff_density_min -0.315
_refine_diff_density_rms 0.059
_refine_ls_extinction_method none
_refine_ls_goodness_of_fit_ref 1.006
_refine_ls_hydrogen_treatment constr
_refine_ls_matrix_type full
_refine_ls_number_parameters 324
_refine_ls_number_reflns 4680
_refine_ls_number_restraints 0
_refine_ls_restrained_S_all 1.006
_refine_ls_R_factor_all 0.0748
_refine_ls_R_factor_gt 0.0530
_refine_ls_shift/su_max 0.000
_refine_ls_shift/su_mean 0.000
_refine_ls_structure_factor_coef Fsqd
_refine_ls_weighting_details 'w=1/[\s^2^(Fo^2^)+(0.0370P)^2^+1.3856P] where P=(Fo^2^+2Fc^2^)/3'
_refine_ls_weighting_scheme calc
_refine_ls_wR_factor_gt 0.1108
_refine_ls_wR_factor_ref 0.1220
_reflns_Friedel_coverage 0.000
_reflns_number_gt 3612
_reflns_number_total 4680
_reflns_threshold_expression 'I > 2\s(I)'
_cod_data_source_file om5b00997_si_002.cif
_cod_data_source_block DAC-BCl3
_cod_original_cell_volume 1335.7(9)
_cod_database_code 4088313
_shelx_space_group_comment
;
The symmetry employed for this shelxl refinement is uniquely defined
by the following loop, which should always be used as a source of
symmetry information in preference to the above space-group names.
They are only intended as comments.
;
_shelxl_version_number 2014-3

loop_
_space_group_symop_operation_xyz
'x, y, z'
'-x, -y, -z'

loop_
_atom_site_label
_atom_site_type_symbol
_atom_site_fract_x
_atom_site_fract_y
_atom_site_fract_z
_atom_site_U_iso_or_equiv
_atom_site_adp_type
_atom_site_occupancy
_atom_site_site_symmetry_order
_atom_site_calc_flag
_atom_site_refinement_flags_posn
_atom_site_refinement_flags_adp
Cl1 Cl 0.57876(9) -0.00732(7) 0.37430(6) 0.0334(2) Uani 1 1 d . .
N1 N 0.7519(2) 0.2344(2) 0.31571(17) 0.0221(5) Uani 1 1 d . .
O1 O 0.8050(3) 0.4527(2) 0.34097(18) 0.0410(6) Uani 1 1 d . .
C1 C 0.7821(3) 0.1183(3) 0.2825(2) 0.0209(6) Uani 1 1 d . .
B1 B 0.6814(4) -0.0196(3) 0.2851(3) 0.0239(7) Uani 1 1 d . .
Cl2 Cl 0.78759(8) -0.14693(7) 0.30610(6) 0.0314(2) Uani 1 1 d . .
N2 N 0.8814(2) 0.1135(2) 0.23105(17) 0.0219(5) Uani 1 1 d . .
O2 O 1.0459(2) 0.2199(2) 0.17315(17) 0.0348(5) Uani 1 1 d . .
C2 C 0.8053(3) 0.3496(3) 0.2910(2) 0.0270(7) Uani 1 1 d . .
Cl3 Cl 0.54091(9) -0.06433(8) 0.15061(6) 0.0373(2) Uani 1 1 d . .
C3 C 0.8508(3) 0.3263(3) 0.1985(2) 0.0269(7) Uani 1 1 d . .
C4 C 0.7039(4) 0.2757(3) 0.1019(2) 0.0344(8) Uani 1 1 d . .
H4A H 0.6436 0.3402 0.0989 0.052 Uiso 1 1 calc R U
H4B H 0.6471 0.1985 0.1056 0.052 Uiso 1 1 calc R U
H4C H 0.7301 0.2574 0.0414 0.052 Uiso 1 1 calc R U
C5 C 0.9440(4) 0.4492(3) 0.1952(3) 0.0394(8) Uani 1 1 d . .
H5A H 1.0349 0.4778 0.2550 0.059 Uiso 1 1 calc R U
H5B H 0.8857 0.5151 0.1939 0.059 Uiso 1 1 calc R U
H5C H 0.9701 0.4322 0.1346 0.059 Uiso 1 1 calc R U
C6 C 0.9392(3) 0.2212(3) 0.2008(2) 0.0250(7) Uani 1 1 d . .
C7 C 0.9542(3) 0.0051(3) 0.2097(2) 0.0240(6) Uani 1 1 d . .
C8 C 0.9093(3) -0.0725(3) 0.1092(2) 0.0267(7) Uani 1 1 d . .
C9 C 0.9878(4) -0.1698(3) 0.0918(2) 0.0323(7) Uani 1 1 d . .
H9A H 0.9576 -0.2251 0.0260 0.039 Uiso 1 1 calc R U
C10 C 1.1087(3) -0.1873(3) 0.1686(2) 0.0302(7) Uani 1 1 d . .
C11 C 1.1543(3) -0.1028(3) 0.2657(2) 0.0289(7) Uani 1 1 d . .
H11A H 1.2379 -0.1116 0.3174 0.035 Uiso 1 1 calc R U
C12 C 1.0794(3) -0.0055(3) 0.2884(2) 0.0247(7) Uani 1 1 d . .
C13 C 1.1321(3) 0.0834(3) 0.3953(2) 0.0326(8) Uani 1 1 d . .
H13A H 1.1280 0.1701 0.3917 0.049 Uiso 1 1 calc R U
H13B H 1.2344 0.0796 0.4321 0.049 Uiso 1 1 calc R U
H13C H 1.0676 0.0572 0.4304 0.049 Uiso 1 1 calc R U
C14 C 1.1928(4) -0.2925(3) 0.1467(3) 0.0407(9) Uani 1 1 d . .
H14A H 1.2026 -0.3404 0.1967 0.061 Uiso 1 1 calc R U
H14B H 1.2918 -0.2546 0.1501 0.061 Uiso 1 1 calc R U
H14C H 1.1376 -0.3494 0.0793 0.061 Uiso 1 1 calc R U
C15 C 0.7875(4) -0.0537(3) 0.0199(2) 0.0370(8) Uani 1 1 d . .
H15A H 0.8283 -0.0416 -0.0317 0.056 Uiso 1 1 calc R U
H15B H 0.7502 0.0210 0.0427 0.056 Uiso 1 1 calc R U
H15C H 0.7060 -0.1283 -0.0084 0.056 Uiso 1 1 calc R U
C16 C 0.6749(3) 0.2640(3) 0.3900(2) 0.0242(7) Uani 1 1 d . .
C17 C 0.5271(3) 0.2808(3) 0.3544(2) 0.0270(7) Uani 1 1 d . .
C18 C 0.4606(4) 0.3169(3) 0.4269(3) 0.0332(8) Uani 1 1 d . .
H18A H 0.3614 0.3283 0.4049 0.040 Uiso 1 1 calc R U
C19 C 0.5374(4) 0.3365(3) 0.5308(3) 0.0336(8) Uani 1 1 d . .
C20 C 0.6857(4) 0.3209(3) 0.5620(2) 0.0335(8) Uani 1 1 d . .
H20A H 0.7387 0.3346 0.6317 0.040 Uiso 1 1 calc R U
C21 C 0.7586(3) 0.2854(3) 0.4931(2) 0.0277(7) Uani 1 1 d . .
C22 C 0.9185(4) 0.2671(3) 0.5305(2) 0.0387(8) Uani 1 1 d . .
H22A H 0.9583 0.2930 0.6043 0.058 Uiso 1 1 calc R U
H22B H 0.9795 0.3186 0.5051 0.058 Uiso 1 1 calc R U
H22C H 0.9199 0.1778 0.5061 0.058 Uiso 1 1 calc R U
C23 C 0.4606(5) 0.3718(4) 0.6081(3) 0.0484(10) Uani 1 1 d . .
H23A H 0.5332 0.4293 0.6707 0.073 Uiso 1 1 calc R U
H23B H 0.4199 0.2950 0.6218 0.073 Uiso 1 1 calc R U
H23C H 0.3800 0.4134 0.5808 0.073 Uiso 1 1 calc R U
C24 C 0.4403(4) 0.2585(4) 0.2426(2) 0.0395(8) Uani 1 1 d . .
H24A H 0.3362 0.2614 0.2325 0.059 Uiso 1 1 calc R U
H24B H 0.4458 0.1755 0.2052 0.059 Uiso 1 1 calc R U
H24C H 0.4830 0.3244 0.2182 0.059 Uiso 1 1 calc R U
C25 C 0.5147(4) 0.5719(3) 0.0959(2) 0.0359(8) Uani 1 1 d . .
H25A H 0.5242 0.6202 0.1608 0.043 Uiso 1 1 calc R U
C26 C 0.3944(4) 0.4695(3) 0.0425(3) 0.0362(8) Uani 1 1 d . .
H26A H 0.3227 0.4491 0.0714 0.043 Uiso 1 1 calc R U
C27 C 0.3788(4) 0.3966(3) -0.0538(3) 0.0349(8) Uani 1 1 d . .
H27A H 0.2973 0.3271 -0.0897 0.042 Uiso 1 1 calc R U

loop_
_atom_site_aniso_label
_atom_site_aniso_U_11
_atom_site_aniso_U_22
_atom_site_aniso_U_33
_atom_site_aniso_U_23
_atom_site_aniso_U_13
_atom_site_aniso_U_12
Cl1 0.0352(4) 0.0302(4) 0.0425(5) 0.0115(4) 0.0236(4) 0.0059(4)
N1 0.0182(12) 0.0227(13) 0.0228(13) 0.0046(10) 0.0050(10) 0.0034(11)
O1 0.0518(15) 0.0258(13) 0.0505(15) 0.0056(11) 0.0285(12) 0.0078(11)
C1 0.0148(14) 0.0296(17) 0.0134(14) 0.0042(12) -0.0006(11) 0.0052(13)
B1 0.0198(17) 0.0261(19) 0.0234(18) 0.0067(14) 0.0048(14) 0.0044(15)
Cl2 0.0312(4) 0.0279(4) 0.0410(5) 0.0142(3) 0.0161(4) 0.0095(3)
N2 0.0196(12) 0.0255(13) 0.0204(13) 0.0059(10) 0.0067(10) 0.0054(11)
O2 0.0295(12) 0.0414(14) 0.0435(14) 0.0176(11) 0.0212(11) 0.0103(11)
C2 0.0202(15) 0.0279(18) 0.0309(17) 0.0089(14) 0.0061(13) 0.0043(14)
Cl3 0.0306(4) 0.0388(5) 0.0281(4) 0.0079(3) -0.0029(3) -0.0052(4)
C3 0.0266(16) 0.0279(17) 0.0275(17) 0.0102(13) 0.0108(13) 0.0032(14)
C4 0.0333(18) 0.043(2) 0.0272(17) 0.0152(15) 0.0064(14) 0.0115(16)
C5 0.045(2) 0.037(2) 0.041(2) 0.0145(16) 0.0198(17) 0.0066(17)
C6 0.0214(16) 0.0297(17) 0.0185(15) 0.0042(13) 0.0035(12) 0.0003(13)
C7 0.0230(15) 0.0258(16) 0.0256(16) 0.0059(13) 0.0123(13) 0.0056(13)
C8 0.0253(16) 0.0319(17) 0.0243(16) 0.0074(13) 0.0118(13) 0.0033(14)
C9 0.0372(18) 0.0342(18) 0.0280(17) 0.0053(14) 0.0173(15) 0.0067(15)
C10 0.0334(18) 0.0307(18) 0.0384(19) 0.0144(15) 0.0240(15) 0.0105(15)
C11 0.0234(16) 0.0354(18) 0.0339(18) 0.0147(15) 0.0135(14) 0.0090(14)
C12 0.0197(15) 0.0278(16) 0.0268(16) 0.0090(13) 0.0085(13) 0.0027(13)
C13 0.0248(16) 0.0377(19) 0.0280(17) 0.0071(14) 0.0015(14) 0.0052(15)
C14 0.048(2) 0.041(2) 0.052(2) 0.0204(17) 0.0339(18) 0.0198(18)
C15 0.041(2) 0.041(2) 0.0245(17) 0.0046(15) 0.0090(15) 0.0089(17)
C16 0.0257(16) 0.0219(16) 0.0253(16) 0.0040(12) 0.0124(13) 0.0023(13)
C17 0.0234(16) 0.0276(17) 0.0292(17) 0.0074(13) 0.0089(13) 0.0044(14)
C18 0.0286(17) 0.0326(18) 0.046(2) 0.0118(15) 0.0211(15) 0.0090(15)
C19 0.047(2) 0.0225(17) 0.041(2) 0.0078(14) 0.0289(17) 0.0075(15)
C20 0.050(2) 0.0254(17) 0.0249(17) 0.0046(13) 0.0156(15) 0.0064(16)
C21 0.0319(17) 0.0230(16) 0.0260(17) 0.0046(13) 0.0092(14) 0.0043(14)
C22 0.0368(19) 0.049(2) 0.0221(17) 0.0027(15) 0.0027(14) 0.0119(17)
C23 0.071(3) 0.041(2) 0.054(2) 0.0146(18) 0.046(2) 0.018(2)
C24 0.0258(17) 0.055(2) 0.0358(19) 0.0103(17) 0.0080(15) 0.0150(17)
C25 0.047(2) 0.0345(19) 0.0290(18) 0.0074(15) 0.0151(16) 0.0180(17)
C26 0.041(2) 0.0362(19) 0.044(2) 0.0183(17) 0.0231(17) 0.0178(17)
C27 0.0336(18) 0.0283(18) 0.041(2) 0.0104(15) 0.0090(15) 0.0090(15)

loop_
_atom_type_symbol
_atom_type_description
_atom_type_scat_dispersion_real
_atom_type_scat_dispersion_imag
_atom_type_scat_source
C C 0.0033 0.0016 'International Tables Vol C Tables 4.2.6.8 and 6.1.1.4'
H H 0.0000 0.0000 'International Tables Vol C Tables 4.2.6.8 and 6.1.1.4'
B B 0.0013 0.0007 'International Tables Vol C Tables 4.2.6.8 and 6.1.1.4'
Cl Cl 0.1484 0.1585 'International Tables Vol C Tables 4.2.6.8 and 6.1.1.4'
N N 0.0061 0.0033 'International Tables Vol C Tables 4.2.6.8 and 6.1.1.4'
O O 0.0106 0.0060 'International Tables Vol C Tables 4.2.6.8 and 6.1.1.4'

loop_
_geom_angle_atom_site_label_1
_geom_angle_atom_site_label_2
_geom_angle_atom_site_label_3
_geom_angle
_geom_angle_site_symmetry_1
_geom_angle_site_symmetry_3
C1 N1 C2 124.0(2) . .
C1 N1 C16 124.7(2) . .
C2 N1 C16 111.0(2) . .
N1 C1 N2 117.1(2) . .
N1 C1 B1 122.1(2) . .
N2 C1 B1 120.0(2) . .
C1 B1 Cl1 117.5(2) . .
C1 B1 Cl2 115.4(2) . .
Cl1 B1 Cl2 105.89(17) . .
C1 B1 Cl3 97.94(19) . .
Cl1 B1 Cl3 108.80(17) . .
Cl2 B1 Cl3 110.99(18) . .
C1 N2 C6 123.2(2) . .
C1 N2 C7 124.9(2) . .
C6 N2 C7 111.5(2) . .
O1 C2 N1 119.8(3) . .
O1 C2 C3 125.1(3) . .
N1 C2 C3 115.0(3) . .
C2 C3 C6 108.7(2) . .
C2 C3 C5 111.1(3) . .
C6 C3 C5 110.8(3) . .
C2 C3 C4 107.8(2) . .
C6 C3 C4 107.4(2) . .
C5 C3 C4 110.9(3) . .
C3 C4 H4A 109.5 . .
C3 C4 H4B 109.5 . .
H4A C4 H4B 109.5 . .
C3 C4 H4C 109.5 . .
H4A C4 H4C 109.5 . .
H4B C4 H4C 109.5 . .
C3 C5 H5A 109.5 . .
C3 C5 H5B 109.5 . .
H5A C5 H5B 109.5 . .
C3 C5 H5C 109.5 . .
H5A C5 H5C 109.5 . .
H5B C5 H5C 109.5 . .
O2 C6 N2 120.2(3) . .
O2 C6 C3 123.8(3) . .
N2 C6 C3 115.8(2) . .
C12 C7 C8 122.3(3) . .
C12 C7 N2 118.0(2) . .
C8 C7 N2 119.1(3) . .
C7 C8 C9 117.0(3) . .
C7 C8 C15 124.0(3) . .
C9 C8 C15 119.0(3) . .
C10 C9 C8 122.5(3) . .
C10 C9 H9A 118.7 . .
C8 C9 H9A 118.7 . .
C9 C10 C11 118.1(3) . .
C9 C10 C14 121.1(3) . .
C11 C10 C14 120.7(3) . .
C10 C11 C12 122.1(3) . .
C10 C11 H11A 118.9 . .
C12 C11 H11A 118.9 . .
C11 C12 C7 117.7(3) . .
C11 C12 C13 120.3(3) . .
C7 C12 C13 122.0(3) . .
C12 C13 H13A 109.5 . .
C12 C13 H13B 109.5 . .
H13A C13 H13B 109.5 . .
C12 C13 H13C 109.5 . .
H13A C13 H13C 109.5 . .
H13B C13 H13C 109.5 . .
C10 C14 H14A 109.5 . .
C10 C14 H14B 109.5 . .
H14A C14 H14B 109.5 . .
C10 C14 H14C 109.5 . .
H14A C14 H14C 109.5 . .
H14B C14 H14C 109.5 . .
C8 C15 H15A 109.5 . .
C8 C15 H15B 109.5 . .
H15A C15 H15B 109.5 . .
C8 C15 H15C 109.5 . .
H15A C15 H15C 109.5 . .
H15B C15 H15C 109.5 . .
C21 C16 C17 123.2(3) . .
C21 C16 N1 118.0(2) . .
C17 C16 N1 118.4(2) . .
C16 C17 C18 117.3(3) . .
C16 C17 C24 122.0(3) . .
C18 C17 C24 120.7(3) . .
C19 C18 C17 122.0(3) . .
C19 C18 H18A 119.0 . .
C17 C18 H18A 119.0 . .
C18 C19 C20 118.0(3) . .
C18 C19 C23 121.0(3) . .
C20 C19 C23 120.9(3) . .
C19 C20 C21 122.5(3) . .
C19 C20 H20A 118.7 . .
C21 C20 H20A 118.7 . .
C16 C21 C20 116.8(3) . .
C16 C21 C22 122.7(3) . .
C20 C21 C22 120.5(3) . .
C21 C22 H22A 109.5 . .
C21 C22 H22B 109.5 . .
H22A C22 H22B 109.5 . .
C21 C22 H22C 109.5 . .
H22A C22 H22C 109.5 . .
H22B C22 H22C 109.5 . .
C19 C23 H23A 109.5 . .
C19 C23 H23B 109.5 . .
H23A C23 H23B 109.5 . .
C19 C23 H23C 109.5 . .
H23A C23 H23C 109.5 . .
H23B C23 H23C 109.5 . .
C17 C24 H24A 109.5 . .
C17 C24 H24B 109.5 . .
H24A C24 H24B 109.5 . .
C17 C24 H24C 109.5 . .
H24A C24 H24C 109.5 . .
H24B C24 H24C 109.5 . .
C26 C25 C27 120.2(3) . 2_665
C26 C25 H25A 119.9 . .
C27 C25 H25A 119.9 2_665 .
C25 C26 C27 120.6(3) . .
C25 C26 H26A 119.7 . .
C27 C26 H26A 119.7 . .
C25 C27 C26 119.1(3) 2_665 .
C25 C27 H27A 120.4 2_665 .
C26 C27 H27A 120.4 . .

loop_
_geom_bond_atom_site_label_1
_geom_bond_atom_site_label_2
_geom_bond_distance
_geom_bond_site_symmetry_2
Cl1 B1 1.828(3) .
N1 C1 1.349(4) .
N1 C2 1.446(4) .
N1 C16 1.472(4) .
O1 C2 1.191(4) .
C1 N2 1.368(3) .
C1 B1 1.687(4) .
B1 Cl2 1.837(3) .
B1 Cl3 1.874(3) .
N2 C6 1.437(4) .
N2 C7 1.465(4) .
O2 C6 1.201(3) .
C2 C3 1.497(4) .
C3 C6 1.503(4) .
C3 C5 1.526(4) .
C3 C4 1.553(4) .
C4 H4A 0.9600 .
C4 H4B 0.9600 .
C4 H4C 0.9600 .
C5 H5A 0.9600 .
C5 H5B 0.9600 .
C5 H5C 0.9600 .
C7 C12 1.392(4) .
C7 C8 1.394(4) .
C8 C9 1.395(4) .
C8 C15 1.500(4) .
C9 C10 1.382(4) .
C9 H9A 0.9300 .
C10 C11 1.384(4) .
C10 C14 1.511(4) .
C11 C12 1.386(4) .
C11 H11A 0.9300 .
C12 C13 1.504(4) .
C13 H13A 0.9600 .
C13 H13B 0.9600 .
C13 H13C 0.9600 .
C14 H14A 0.9600 .
C14 H14B 0.9600 .
C14 H14C 0.9600 .
C15 H15A 0.9600 .
C15 H15B 0.9600 .
C15 H15C 0.9600 .
C16 C21 1.383(4) .
C16 C17 1.387(4) .
C17 C18 1.387(4) .
C17 C24 1.495(4) .
C18 C19 1.384(5) .
C18 H18A 0.9300 .
C19 C20 1.384(5) .
C19 C23 1.515(4) .
C20 C21 1.390(4) .
C20 H20A 0.9300 .
C21 C22 1.500(4) .
C22 H22A 0.9600 .
C22 H22B 0.9600 .
C22 H22C 0.9600 .
C23 H23A 0.9600 .
C23 H23B 0.9600 .
C23 H23C 0.9600 .
C24 H24A 0.9600 .
C24 H24B 0.9600 .
C24 H24C 0.9600 .
C25 C26 1.372(5) .
C25 C27 1.376(5) 2_665
C25 H25A 0.9300 .
C26 C27 1.380(5) .
C26 H26A 0.9300 .
C27 C25 1.376(5) 2_665
C27 H27A 0.9300 .
